data_2236404
loop_
_publ_author_name
'Oishi, Takeshi'
'Oishi, Hiroki'
'Tsuzaki, Syun'
'Sato, Takaaki'
'Chida, Noritaka'

_publ_section_title
;
 (+)-(1<i>S</i>,5<i>R</i>,6<i>R</i>)-6-[(<i>S</i>)-1-Hydroxy-2-(methoxymethyloxy)ethyl]-1-methyl-3-trichloromethyl-2-aza-4,7-dioxabicyclo[3.3.0]oct-2-en-8-one
;
_journal_coeditor_code IS5207
_journal_issue 11
_journal_name_full 'Acta Crystallographica Section E'
_journal_page_first o3185
_journal_paper_doi 10.1107/S1600536812042912
_journal_volume 68
_journal_year 2012
_chemical_formula_iupac 'C11 H14 Cl3 N O6'
_chemical_formula_moiety 'C11 H14 Cl3 N O6'
_chemical_formula_sum 'C11 H14 Cl3 N O6'
_chemical_formula_weight 362.58
_chemical_melting_point 409.7
_chemical_name_systematic
(+)-(1<i>S</i>,5<i>R</i>,6<i>R</i>)-6-[(<i>S</i>)-1-Hydroxy-2-(methoxymethyloxy)ethyl]-1-methyl-3-trichloromethyl-2-aza-4,7-dioxabicyclo[3.3.0]oct-2-en-8-one
_space_group_crystal_system monoclinic
_space_group_IT_number 4
_space_group_name_Hall 'P 2yb'
_space_group_name_H-M_alt 'P 1 21 1'
_symmetry_space_group_name_Hall 'P 2yb'
_symmetry_space_group_name_H-M 'P 1 21 1'
_atom_sites_solution_hydrogens geom
_atom_sites_solution_primary direct
_atom_sites_solution_secondary difmap
_cell_angle_alpha 90.00
_cell_angle_beta 99.699(2)
_cell_angle_gamma 90.00
_cell_formula_units_Z 2
_cell_length_a 8.9311(7)
_cell_length_b 6.0283(4)
_cell_length_c 13.8694(10)
_cell_measurement_reflns_used 5778
_cell_measurement_temperature 90
_cell_measurement_theta_max 25.1150
_cell_measurement_theta_min 2.3135
_cell_volume 736.05(9)
_computing_cell_refinement 'SAINT (Bruker, 2012)'
_computing_data_collection 'APEX2 (Bruker, 2012)'
_computing_data_reduction 'SAINT (Bruker, 2012)'
_computing_molecular_graphics '<i>Mercury</i> (Macrae <i>et al.</i>, 2006)'
_computing_publication_material 'SHELXL97 (Sheldrick, 2008)'
_computing_structure_refinement 'SHELXL97 (Sheldrick, 2008)'
_computing_structure_solution 'SHELXS97 (Sheldrick, 2008)'
_diffrn_ambient_temperature 90
_diffrn_detector_area_resol_mean 10.4167
_diffrn_measured_fraction_theta_full 0.980
_diffrn_measured_fraction_theta_max 0.980
_diffrn_measurement_device_type 'Bruker D8 goniometer'
_diffrn_measurement_method '\w scans'
_diffrn_radiation_monochromator graphite
_diffrn_radiation_source 'fine-focus sealed tube'
_diffrn_radiation_type MoK\a
_diffrn_radiation_wavelength 0.71073
_diffrn_reflns_av_R_equivalents 0.0279
_diffrn_reflns_av_sigmaI/netI 0.0301
_diffrn_reflns_limit_h_max 10
_diffrn_reflns_limit_h_min -10
_diffrn_reflns_limit_k_max 6
_diffrn_reflns_limit_k_min -7
_diffrn_reflns_limit_l_max 16
_diffrn_reflns_limit_l_min -16
_diffrn_reflns_number 6662
_diffrn_reflns_theta_full 25.12
_diffrn_reflns_theta_max 25.12
_diffrn_reflns_theta_min 2.31
_exptl_absorpt_coefficient_mu 0.648
_exptl_absorpt_correction_T_max 0.9035
_exptl_absorpt_correction_T_min 0.7377
_exptl_absorpt_correction_type multi-scan
_exptl_absorpt_process_details '(SADABS; Bruker, 2012)'
_exptl_crystal_colour colourless
_exptl_crystal_density_diffrn 1.636
_exptl_crystal_density_method 'not measured'
_exptl_crystal_description prism
_exptl_crystal_F_000 372
_exptl_crystal_size_max 0.500
_exptl_crystal_size_mid 0.250
_exptl_crystal_size_min 0.160
_refine_diff_density_max 0.369
_refine_diff_density_min -0.215
_refine_ls_abs_structure_details 'Flack (1983), 947 Friedel pairs'
_refine_ls_abs_structure_Flack 0.01(5)
_refine_ls_extinction_method none
_refine_ls_goodness_of_fit_ref 1.341
_refine_ls_hydrogen_treatment constr
_refine_ls_matrix_type full
_refine_ls_number_parameters 193
_refine_ls_number_reflns 2364
_refine_ls_number_restraints 1
_refine_ls_restrained_S_all 1.341
_refine_ls_R_factor_all 0.0278
_refine_ls_R_factor_gt 0.0266
_refine_ls_shift/su_max 0.001
_refine_ls_shift/su_mean 0.000
_refine_ls_structure_factor_coef Fsqd
_refine_ls_weighting_details 'calc w=1/[\s^2^(Fo^2^)+(0.0338P)^2^+0.0000P] where P=(Fo^2^+2Fc^2^)/3'
_refine_ls_weighting_scheme calc
_refine_ls_wR_factor_gt 0.0671
_refine_ls_wR_factor_ref 0.0687
_reflns_number_gt 2291
_reflns_number_total 2364
_reflns_threshold_expression >2sigma(I)
_cod_data_source_file is5207.cif
_cod_data_source_block I
_cod_database_code 2236404
_cod_database_fobs_code 2236404

loop_
_symmetry_equiv_pos_as_xyz
'x, y, z'
'-x, y+1/2, -z'

loop_
_atom_site_type_symbol
_atom_site_label
_atom_site_fract_x
_atom_site_fract_y
_atom_site_fract_z
_atom_site_U_iso_or_equiv
_atom_site_adp_type
_atom_site_calc_flag
_atom_site_refinement_flags
_atom_site_occupancy
_atom_site_symmetry_multiplicity
C C1 0.7195(2) 0.5236(4) 0.43062(15) 0.0152(5) Uani d . 1 1
N N2 0.7869(2) 0.3750(3) 0.36335(12) 0.0139(4) Uani d . 1 1
C C3 0.8554(2) 0.5035(4) 0.31378(15) 0.0134(5) Uani d . 1 1
O O4 0.85179(17) 0.7255(3) 0.32714(10) 0.0156(3) Uani d . 1 1
C C5 0.7464(2) 0.7590(4) 0.39563(15) 0.0148(5) Uani d . 1 1
H H5 0.7928 0.8550 0.4516 0.018 Uiso calc R 1 1
C C6 0.5893(2) 0.8481(4) 0.34831(15) 0.0142(5) Uani d . 1 1
H H6 0.5652 0.9825 0.3851 0.017 Uiso calc R 1 1
O O7 0.48036(16) 0.6720(3) 0.36046(10) 0.0162(4) Uani d . 1 1
C C8 0.5464(2) 0.4965(4) 0.40903(15) 0.0142(5) Uani d . 1 1
O O9 0.47385(18) 0.3412(3) 0.42994(10) 0.0181(4) Uani d . 1 1
C C10 0.5688(3) 0.9041(4) 0.24039(15) 0.0161(5) Uani d . 1 1
H H10 0.6464 1.0185 0.2316 0.019 Uiso calc R 1 1
C C11 0.4125(3) 1.0049(4) 0.20566(15) 0.0165(5) Uani d . 1 1
H H11A 0.3335 0.9027 0.2216 0.020 Uiso calc R 1 1
H H11B 0.4039 1.1462 0.2408 0.020 Uiso calc R 1 1
O O12 0.59596(18) 0.7153(3) 0.18539(11) 0.0208(4) Uani d . 1 1
H H12 0.5132 0.6520 0.1642 0.031 Uiso calc R 1 1
O O13 0.38660(19) 1.0460(3) 0.10212(11) 0.0205(4) Uani d . 1 1
C C14 0.4558(3) 1.2396(4) 0.07599(16) 0.0192(5) Uani d . 1 1
H H14A 0.4577 1.2365 0.0049 0.023 Uiso calc R 1 1
H H14B 0.5622 1.2437 0.1105 0.023 Uiso calc R 1 1
O O15 0.38097(18) 1.4326(3) 0.09848(11) 0.0195(4) Uani d . 1 1
C C16 0.2416(3) 1.4735(5) 0.03432(17) 0.0256(6) Uani d . 1 1
H H16A 0.1663 1.3625 0.0456 0.038 Uiso calc R 1 1
H H16B 0.2582 1.4641 -0.0336 0.038 Uiso calc R 1 1
H H16C 0.2045 1.6220 0.0468 0.038 Uiso calc R 1 1
C C17 0.7852(3) 0.4676(4) 0.53576(15) 0.0194(5) Uani d . 1 1
H H17A 0.8962 0.4793 0.5454 0.029 Uiso calc R 1 1
H H17B 0.7564 0.3159 0.5503 0.029 Uiso calc R 1 1
H H17C 0.7455 0.5714 0.5796 0.029 Uiso calc R 1 1
C C18 0.9561(2) 0.4317(4) 0.24145(15) 0.0155(5) Uani d . 1 1
Cl Cl19 0.95353(6) 0.14171(10) 0.22820(4) 0.02283(16) Uani d . 1 1
Cl Cl20 1.14459(6) 0.51691(10) 0.28730(4) 0.02415(16) Uani d . 1 1
Cl Cl21 0.89393(7) 0.55359(12) 0.12613(4) 0.03251(19) Uani d . 1 1

loop_
_atom_site_aniso_label
_atom_site_aniso_U_11
_atom_site_aniso_U_22
_atom_site_aniso_U_33
_atom_site_aniso_U_12
_atom_site_aniso_U_13
_atom_site_aniso_U_23
C1 0.0208(12) 0.0143(12) 0.0113(10) 0.0026(11) 0.0052(9) -0.0013(10)
N2 0.0157(10) 0.0130(10) 0.0135(8) 0.0008(8) 0.0040(8) 0.0008(8)
C3 0.0127(11) 0.0159(12) 0.0107(10) -0.0001(10) -0.0005(8) -0.0026(10)
O4 0.0157(8) 0.0130(8) 0.0195(8) -0.0007(7) 0.0071(6) 0.0001(7)
C5 0.0158(11) 0.0172(13) 0.0122(10) 0.0006(10) 0.0050(8) -0.0015(11)
C6 0.0191(12) 0.0100(11) 0.0147(10) -0.0041(10) 0.0063(9) -0.0026(10)
O7 0.0162(8) 0.0161(9) 0.0174(8) -0.0006(7) 0.0061(6) 0.0032(7)
C8 0.0219(12) 0.0125(12) 0.0094(10) 0.0023(11) 0.0065(9) -0.0024(10)
O9 0.0228(9) 0.0154(9) 0.0174(7) -0.0033(7) 0.0074(7) 0.0001(7)
C10 0.0195(12) 0.0159(12) 0.0143(10) -0.0009(10) 0.0064(9) -0.0022(10)
C11 0.0216(11) 0.0175(13) 0.0109(10) -0.0012(10) 0.0041(9) 0.0026(10)
O12 0.0208(9) 0.0239(9) 0.0179(8) 0.0014(8) 0.0035(7) -0.0072(8)
O13 0.0294(9) 0.0177(9) 0.0135(8) -0.0011(8) 0.0010(7) 0.0023(7)
C14 0.0231(13) 0.0195(12) 0.0164(11) 0.0038(11) 0.0071(9) 0.0027(11)
O15 0.0219(9) 0.0171(8) 0.0194(8) 0.0012(7) 0.0038(7) 0.0004(8)
C16 0.0234(13) 0.0262(15) 0.0257(12) 0.0023(11) -0.0005(10) -0.0014(12)
C17 0.0190(12) 0.0231(14) 0.0168(11) 0.0052(10) 0.0048(9) 0.0037(11)
C18 0.0158(12) 0.0159(12) 0.0151(11) -0.0009(10) 0.0032(9) -0.0003(10)
Cl19 0.0254(3) 0.0168(3) 0.0290(3) -0.0034(3) 0.0126(3) -0.0074(3)
Cl20 0.0162(3) 0.0259(3) 0.0317(3) -0.0044(3) 0.0079(2) -0.0094(3)
Cl21 0.0345(4) 0.0461(5) 0.0202(3) 0.0192(3) 0.0139(3) 0.0130(3)

loop_
_atom_type_symbol
_atom_type_description
_atom_type_scat_dispersion_real
_atom_type_scat_dispersion_imag
_atom_type_scat_source
C C 0.0033 0.0016 'International Tables Vol C Tables 4.2.6.8 and 6.1.1.4'
H H 0.0000 0.0000 'International Tables Vol C Tables 4.2.6.8 and 6.1.1.4'
N N 0.0061 0.0033 'International Tables Vol C Tables 4.2.6.8 and 6.1.1.4'
O O 0.0106 0.0060 'International Tables Vol C Tables 4.2.6.8 and 6.1.1.4'
Cl Cl 0.1484 0.1585 'International Tables Vol C Tables 4.2.6.8 and 6.1.1.4'

loop_
_geom_angle_atom_site_label_1
_geom_angle_atom_site_label_2
_geom_angle_atom_site_label_3
_geom_angle_site_symmetry_3
_geom_angle
N2 C1 C17 . 109.67(18)
N2 C1 C5 . 104.89(16)
C17 C1 C5 . 117.1(2)
N2 C1 C8 . 108.29(17)
C17 C1 C8 . 112.22(18)
C5 C1 C8 . 104.10(18)
C3 N2 C1 . 104.83(19)
N2 C3 O4 . 120.6(2)
N2 C3 C18 . 125.5(2)
O4 C3 C18 . 113.8(2)
C3 O4 C5 . 105.01(17)
O4 C5 C1 . 103.34(17)
O4 C5 C6 . 114.30(16)
C1 C5 C6 . 106.11(18)
O4 C5 H5 . 110.9
C1 C5 H5 . 110.9
C6 C5 H5 . 110.9
O7 C6 C10 . 107.59(17)
O7 C6 C5 . 105.81(18)
C10 C6 C5 . 116.62(18)
O7 C6 H6 . 108.9
C10 C6 H6 . 108.9
C5 C6 H6 . 108.9
C8 O7 C6 . 112.65(16)
O9 C8 O7 . 121.9(2)
O9 C8 C1 . 127.1(2)
O7 C8 C1 . 111.04(19)
O12 C10 C11 . 112.46(18)
O12 C10 C6 . 110.51(19)
C11 C10 C6 . 110.68(17)
O12 C10 H10 . 107.7
C11 C10 H10 . 107.7
C6 C10 H10 . 107.7
O13 C11 C10 . 111.67(17)
O13 C11 H11A . 109.3
C10 C11 H11A . 109.3
O13 C11 H11B . 109.3
C10 C11 H11B . 109.3
H11A C11 H11B . 107.9
C10 O12 H12 . 109.5
C14 O13 C11 . 113.55(17)
O13 C14 O15 . 112.79(17)
O13 C14 H14A . 109.0
O15 C14 H14A . 109.0
O13 C14 H14B . 109.0
O15 C14 H14B . 109.0
H14A C14 H14B . 107.8
C14 O15 C16 . 113.79(18)
O15 C16 H16A . 109.5
O15 C16 H16B . 109.5
H16A C16 H16B . 109.5
O15 C16 H16C . 109.5
H16A C16 H16C . 109.5
H16B C16 H16C . 109.5
C1 C17 H17A . 109.5
C1 C17 H17B . 109.5
H17A C17 H17B . 109.5
C1 C17 H17C . 109.5
H17A C17 H17C . 109.5
H17B C17 H17C . 109.5
C3 C18 Cl19 . 110.75(17)
C3 C18 Cl21 . 110.46(16)
Cl19 C18 Cl21 . 108.87(12)
C3 C18 Cl20 . 108.21(15)
Cl19 C18 Cl20 . 108.69(13)
Cl21 C18 Cl20 . 109.84(12)
C18 Cl19 O4 1_545 139.97(8)
C18 Cl20 O7 1_655 177.84(8)

loop_
_geom_bond_atom_site_label_1
_geom_bond_atom_site_label_2
_geom_bond_site_symmetry_2
_geom_bond_distance
C1 N2 . 1.491(3)
C1 C17 . 1.515(3)
C1 C5 . 1.532(3)
C1 C8 . 1.533(3)
N2 C3 . 1.260(3)
C3 O4 . 1.352(3)
C3 C18 . 1.519(3)
O4 C5 . 1.459(3)
C5 C6 . 1.542(3)
C5 H5 . 1.0000
C6 O7 . 1.468(3)
C6 C10 . 1.515(3)
C6 H6 . 1.0000
O7 C8 . 1.337(3)
C8 O9 . 1.202(3)
C10 O12 . 1.414(3)
C10 C11 . 1.524(3)
C10 H10 . 1.0000
C11 O13 . 1.437(2)
C11 H11A . 0.9900
C11 H11B . 0.9900
O12 H12 . 0.8400
O13 C14 . 1.396(3)
C14 O15 . 1.403(3)
C14 H14A . 0.9900
C14 H14B . 0.9900
O15 C16 . 1.424(3)
C16 H16A . 0.9800
C16 H16B . 0.9800
C16 H16C . 0.9800
C17 H17A . 0.9800
C17 H17B . 0.9800
C17 H17C . 0.9800
C18 Cl19 . 1.757(3)
C18 Cl21 . 1.763(2)
C18 Cl20 . 1.773(2)
Cl19 O4 1_545 3.0697(17)
Cl20 O7 1_655 3.1419(16)

loop_
_geom_hbond_atom_site_label_D
_geom_hbond_atom_site_label_H
_geom_hbond_atom_site_label_A
_geom_hbond_site_symmetry_A
_geom_hbond_distance_DH
_geom_hbond_distance_HA
_geom_hbond_distance_DA
_geom_hbond_angle_DHA
_geom_hbond_publ_flag
O12 H12 O15 1_545 0.84 1.90 2.695(2) 157 y
C6 H6 O9 1_565 1.00 2.43 3.402(3) 164 y
C17 H17C O9 2_656 0.98 2.53 3.320(3) 137 y

loop_
_geom_torsion_atom_site_label_1
_geom_torsion_atom_site_label_2
_geom_torsion_atom_site_label_3
_geom_torsion_atom_site_label_4
_geom_torsion_site_symmetry_4
_geom_torsion
C17 C1 N2 C3 . -118.3(2)
C5 C1 N2 C3 . 8.3(2)
C8 C1 N2 C3 . 119.0(2)
C1 N2 C3 O4 . -1.7(3)
C1 N2 C3 C18 . 173.61(19)
N2 C3 O4 C5 . -6.0(3)
C18 C3 O4 C5 . 178.18(16)
C3 O4 C5 C1 . 10.3(2)
C3 O4 C5 C6 . -104.5(2)
N2 C1 C5 O4 . -11.3(2)
C17 C1 C5 O4 . 110.49(19)
C8 C1 C5 O4 . -125.02(17)
N2 C1 C5 C6 . 109.24(18)
C17 C1 C5 C6 . -128.9(2)
C8 C1 C5 C6 . -4.4(2)
O4 C5 C6 O7 . 115.31(19)
C1 C5 C6 O7 . 2.1(2)
O4 C5 C6 C10 . -4.2(3)
C1 C5 C6 C10 . -117.4(2)
C10 C6 O7 C8 . 126.83(19)
C5 C6 O7 C8 . 1.5(2)
C6 O7 C8 O9 . 176.28(19)
C6 O7 C8 C1 . -4.6(2)
N2 C1 C8 O9 . 73.5(3)
C17 C1 C8 O9 . -47.7(3)
C5 C1 C8 O9 . -175.3(2)
N2 C1 C8 O7 . -105.6(2)
C17 C1 C8 O7 . 133.2(2)
C5 C1 C8 O7 . 5.6(2)
O7 C6 C10 O12 . -59.9(2)
C5 C6 C10 O12 . 58.7(3)
O7 C6 C10 C11 . 65.4(2)
C5 C6 C10 C11 . -176.0(2)
O12 C10 C11 O13 . -52.1(3)
C6 C10 C11 O13 . -176.20(19)
C10 C11 O13 C14 . -79.6(2)
C11 O13 C14 O15 . -74.1(2)
O13 C14 O15 C16 . -74.3(2)
N2 C3 C18 Cl19 . 4.6(3)
O4 C3 C18 Cl19 . -179.78(15)
N2 C3 C18 Cl21 . 125.3(2)
O4 C3 C18 Cl21 . -59.1(2)
N2 C3 C18 Cl20 . -114.4(2)
O4 C3 C18 Cl20 . 61.2(2)
C3 C18 Cl19 O4 1_545 -12.9(2)
Cl21 C18 Cl19 O4 1_545 -134.58(9)
Cl20 C18 Cl19 O4 1_545 105.81(13)
